data_7236145
loop_
_publ_author_name
'Majumder, Joydeb'
'Deb, Jolly'
'Husain, Ahmad'
'Jana, Siddhartha Sankar'
'Dastidar, Parthasarathi'

_publ_section_title
;
 Cetirizine derived supramolecular topical gel in action: rational design,
 characterization and in vivo self-delivery application in treating skin
 allergy in mice
;
_journal_issue 32
_journal_name_full 'Journal of Materials Chemistry B'
_journal_page_first 6634
_journal_paper_doi 10.1039/C5TB00676G
_journal_volume 3
_journal_year 2015
_chemical_formula_moiety 'C11 H12 N, C21 H23 Cl N2 O3, H2 O, O'
_chemical_formula_sum 'C32 H37 Cl N3 O5'
_chemical_formula_weight 579.09
_space_group_crystal_system monoclinic
_space_group_IT_number 15
_space_group_name_Hall '-I 2ya'
_space_group_name_H-M_alt 'I 1 2/a 1'
_atom_sites_solution_hydrogens mixed
_atom_sites_solution_primary direct
_audit_creation_date 2015-03-17
_audit_creation_method
;
Olex2 1.2
(compiled 2015.01.26 svn.r3150 for OlexSys, GUI svn.r4998)
;
_audit_update_record
;
2015-03-31 deposited with the CCDC.
2015-07-13 downloaded from the CCDC.
;
_cell_angle_alpha 90
_cell_angle_beta 92.602(4)
_cell_angle_gamma 90
_cell_formula_units_Z 8
_cell_length_a 15.4537(14)
_cell_length_b 9.1572(8)
_cell_length_c 43.467(4)
_cell_measurement_reflns_used 4057
_cell_measurement_temperature 173.15
_cell_measurement_theta_max 23.39
_cell_measurement_theta_min 2.59
_cell_volume 6144.8(10)
_computing_molecular_graphics 'Olex2 (Dolomanov et al., 2009)'
_computing_publication_material 'Olex2 (Dolomanov et al., 2009)'
_computing_structure_refinement 'ShelXL (Sheldrick, 2008)'
_computing_structure_solution 'ShelXS (Sheldrick, 2008)'
_diffrn_ambient_temperature 173.15
_diffrn_measured_fraction_theta_full 0.999
_diffrn_measured_fraction_theta_max 0.966
_diffrn_measurement_device_type 'Bruker APEX-II CCD'
_diffrn_measurement_method '\f and \w scans'
_diffrn_radiation_monochromator graphite
_diffrn_radiation_type MoK\a
_diffrn_radiation_wavelength 0.71073
_diffrn_reflns_av_R_equivalents 0.0940
_diffrn_reflns_av_unetI/netI 0.0814
_diffrn_reflns_Laue_measured_fraction_full 0.999
_diffrn_reflns_Laue_measured_fraction_max 0.966
_diffrn_reflns_limit_h_max 20
_diffrn_reflns_limit_h_min -19
_diffrn_reflns_limit_k_max 12
_diffrn_reflns_limit_k_min -11
_diffrn_reflns_limit_l_max 56
_diffrn_reflns_limit_l_min -57
_diffrn_reflns_number 41706
_diffrn_reflns_point_group_measured_fraction_full 0.999
_diffrn_reflns_point_group_measured_fraction_max 0.966
_diffrn_reflns_theta_full 26.000
_diffrn_reflns_theta_max 28.391
_diffrn_reflns_theta_min 0.938
_diffrn_standards_number 0
_exptl_absorpt_coefficient_mu 0.168
_exptl_absorpt_correction_T_max 0.7457
_exptl_absorpt_correction_T_min 0.6246
_exptl_absorpt_correction_type multi-scan
_exptl_absorpt_process_details SADABS-2008/1
_exptl_crystal_colour colourless
_exptl_crystal_colour_primary colourless
_exptl_crystal_density_diffrn 1.252
_exptl_crystal_description plate
_exptl_crystal_F_000 2456
_exptl_crystal_size_max 0.2
_exptl_crystal_size_mid 0.15
_exptl_crystal_size_min 0.14
_refine_diff_density_max 0.691
_refine_diff_density_min -0.388
_refine_diff_density_rms 0.101
_refine_ls_extinction_coef 0.0017(4)
_refine_ls_extinction_expression Fc^*^=kFc[1+0.001xFc^2^\l^3^/sin(2\q)]^-1/4^
_refine_ls_extinction_method 'SHELXL-2014/7 (Sheldrick 2014'
_refine_ls_goodness_of_fit_ref 1.040
_refine_ls_hydrogen_treatment constr
_refine_ls_matrix_type full
_refine_ls_number_parameters 373
_refine_ls_number_reflns 7443
_refine_ls_number_restraints 24
_refine_ls_restrained_S_all 1.039
_refine_ls_R_factor_all 0.1662
_refine_ls_R_factor_gt 0.0937
_refine_ls_shift/su_max 0.000
_refine_ls_shift/su_mean 0.000
_refine_ls_structure_factor_coef Fsqd
_refine_ls_weighting_details 'w=1/[\s^2^(Fo^2^)+(0.1328P)^2^+17.2033P] where P=(Fo^2^+2Fc^2^)/3'
_refine_ls_weighting_scheme calc
_refine_ls_wR_factor_gt 0.2513
_refine_ls_wR_factor_ref 0.2803
_reflns_Friedel_coverage 0.000
_reflns_number_gt 4167
_reflns_number_total 7443
_reflns_threshold_expression 'I > 2\s(I)'
_cod_data_source_file c5tb00676g2.cif
_cod_data_source_block jm205_0m
_cod_database_code 7236145
_shelx_space_group_comment
;
The symmetry employed for this shelxl refinement is uniquely defined
by the following loop, which should always be used as a source of
symmetry information in preference to the above space-group names.
They are only intended as comments.
;
_shelx_estimated_absorpt_t_max 0.977
_shelx_estimated_absorpt_t_min 0.967
_olex2_refinement_description
;
1. Fixed Uiso
 At 1.2 times of:
  All C(H) groups, All C(H,H) groups, All N(H,H,H) groups
 At 1.5 times of:
  All O(H,H) groups
2. Restrained distances
 C27B-C32B
 1.39 with sigma of 0.01
 C32B-C31B
 1.39 with sigma of 0.01
 C31B-C30B
 1.39 with sigma of 0.01
 C30B-C29B
 1.39 with sigma of 0.01
 C21B-C26B
 1.39 with sigma of 0.01
 C26B-C25B
 1.39 with sigma of 0.01
 C25B-C24B
 1.39 with sigma of 0.01
 C24B-C23B
 1.39 with sigma of 0.01
 C21B-C22B
 1.39 with sigma of 0.01
 C23B-C22B
 1.39 with sigma of 0.01
 C27B-C28B
 1.39 with sigma of 0.01
 C29B-C28B
 1.39 with sigma of 0.01
 C21A-C22A
 1.39 with sigma of 0.01
 C22A-C23A
 1.39 with sigma of 0.01
 C23A-C24A
 1.39 with sigma of 0.01
 C24A-C25A
 1.39 with sigma of 0.01
 C27A-C28A
 1.39 with sigma of 0.01
 C28A-C29A
 1.39 with sigma of 0.01
 C29A-C30A
 1.39 with sigma of 0.01
 C30A-C31A
 1.39 with sigma of 0.01
 C27A-C32A
 1.39 with sigma of 0.01
 C31A-C32A
 1.39 with sigma of 0.01
 C21A-C26A
 1.39 with sigma of 0.01
 C25A-C26A
 1.39 with sigma of 0.01
3. Others
 Sof(H20A)=Sof(C21A)=Sof(C22A)=Sof(H22A)=Sof(C23A)=Sof(H23A)=Sof(C24A)=
 Sof(H24A)=Sof(C25A)=Sof(H25A)=Sof(C26A)=Sof(H26A)=Sof(C27A)=Sof(C28A)=
 Sof(H28A)=Sof(C29A)=Sof(H29A)=Sof(C30A)=Sof(C31A)=Sof(H31A)=Sof(C32A)=
 Sof(H32A)=Sof(Cl1A)=1-FVAR(1)
 Sof(H20)=Sof(C21B)=Sof(C22B)=Sof(H22B)=Sof(C23B)=Sof(H23B)=Sof(C24B)=
 Sof(H24B)=Sof(C25B)=Sof(H25B)=Sof(C26B)=Sof(H26B)=Sof(C27B)=Sof(C28B)=
 Sof(H28B)=Sof(C29B)=Sof(H29B)=Sof(C30B)=Sof(C31B)=Sof(H31B)=Sof(C32B)=
 Sof(H32B)=Sof(Cl1B)=FVAR(1)
4.a Free rotating group:
 O5(H5A,H5B)
4.b Ternary CH refined with riding coordinates:
 C20(H20), C20(H20A)
4.c Secondary CH2 refined with riding coordinates:
 C1(H1D,H1E), C14(H14A,H14B), C15(H15A,H15B), C16(H16B,H16A), C17(H17A,H17B),
 C18(H18A,H18B), C19(H19A,H19B)
4.d Aromatic/amide H refined with riding coordinates:
 C3(H3), C4(H4), C5(H5), C7(H7), C8(H8), C9(H9), C10(H10), C13(H13),
 C22A(H22A), C22B(H22B), C23A(H23A), C23B(H23B), C24A(H24A), C24B(H24B),
 C25A(H25A), C25B(H25B), C26A(H26A), C26B(H26B), C28A(H28A), C28B(H28B),
 C29A(H29A), C29B(H29B), C31A(H31A), C31B(H31B), C32A(H32A), C32B(H32B)
4.e Idealised Me refined as rotating group:
 N1(H1A,H1B,H1C)
;
_shelx_shelxl_version_number 2014/7
_olex2_submission_special_instructions 'No special instructions were received'

loop_
_space_group_symop_operation_xyz
'x, y, z'
'-x+1/2, y, -z'
'x+1/2, y+1/2, z+1/2'
'-x+1, y+1/2, -z+1/2'
'-x, -y, -z'
'x-1/2, -y, z'
'-x+1/2, -y+1/2, -z+1/2'
'x, -y+1/2, z+1/2'

loop_
_atom_site_label
_atom_site_type_symbol
_atom_site_fract_x
_atom_site_fract_y
_atom_site_fract_z
_atom_site_U_iso_or_equiv
_atom_site_adp_type
_atom_site_occupancy
_atom_site_site_symmetry_order
_atom_site_calc_flag
_atom_site_refinement_flags_posn
_atom_site_refinement_flags_occupancy
_atom_site_disorder_assembly
_atom_site_disorder_group
C1 C 0.4368(3) 0.4952(6) 0.05231(10) 0.0520(13) Uani 1 1 d . . . .
H1D H 0.4997 0.5118 0.0506 0.062 Uiso 1 1 calc R . . .
H1E H 0.4181 0.4245 0.0361 0.062 Uiso 1 1 calc R . . .
C2 C 0.4211(3) 0.4304(4) 0.08328(10) 0.0382(10) Uani 1 1 d . . . .
C3 C 0.3373(3) 0.4145(5) 0.09225(10) 0.0428(11) Uani 1 1 d . . . .
H3 H 0.2906 0.4456 0.0789 0.051 Uiso 1 1 calc R . . .
C4 C 0.3198(3) 0.3525(5) 0.12112(11) 0.0445(11) Uani 1 1 d . . . .
H4 H 0.2618 0.3449 0.1273 0.053 Uiso 1 1 calc R . . .
C5 C 0.3858(3) 0.3039(5) 0.14001(10) 0.0427(11) Uani 1 1 d . . . .
H5 H 0.3733 0.2616 0.1593 0.051 Uiso 1 1 calc R . . .
C6 C 0.4717(3) 0.3150(4) 0.13173(9) 0.0349(9) Uani 1 1 d . . . .
C7 C 0.5416(3) 0.2592(5) 0.15126(11) 0.0429(11) Uani 1 1 d . . . .
H7 H 0.5292 0.2156 0.1704 0.051 Uiso 1 1 calc R . . .
C8 C 0.6260(3) 0.2678(5) 0.14269(12) 0.0458(11) Uani 1 1 d . . . .
H8 H 0.6714 0.2272 0.1554 0.055 Uiso 1 1 calc R . . .
C9 C 0.6442(3) 0.3372(5) 0.11502(12) 0.0469(11) Uani 1 1 d . . . .
H9 H 0.7028 0.3467 0.1096 0.056 Uiso 1 1 calc R . . .
C10 C 0.5804(3) 0.3915(5) 0.09560(11) 0.0421(10) Uani 1 1 d . . . .
H10 H 0.5952 0.4368 0.0769 0.051 Uiso 1 1 calc R . . .
C11 C 0.4907(3) 0.3809(4) 0.10311(9) 0.0316(9) Uani 1 1 d . . . .
C12 C 0.1638(2) 0.6934(5) 0.02951(9) 0.0379(10) Uani 1 1 d . . . .
C13 C 0.1875(2) 0.8506(5) 0.03523(9) 0.0389(10) Uani 1 1 d . . . .
H13 H 0.1487 0.9305 0.0324 0.047 Uiso 1 1 calc R . . .
C14 C 0.2972(3) 1.0068(5) 0.05562(11) 0.0429(11) Uani 1 1 d . . . .
H14A H 0.2624 1.0339 0.0733 0.052 Uiso 1 1 calc R . . .
H14B H 0.2852 1.0781 0.0388 0.052 Uiso 1 1 calc R . . .
C15 C 0.3930(3) 1.0082(5) 0.06514(10) 0.0415(10) Uani 1 1 d . . . .
H15A H 0.4269 0.9957 0.0465 0.050 Uiso 1 1 calc R . . .
H15B H 0.4079 1.1048 0.0741 0.050 Uiso 1 1 calc R . . .
C16 C 0.5115(2) 0.9136(4) 0.09648(9) 0.0326(9) Uani 1 1 d . . . .
H16B H 0.5208 1.0132 0.1049 0.039 Uiso 1 1 calc R . . .
H16A H 0.5462 0.9035 0.0780 0.039 Uiso 1 1 calc R . . .
C17 C 0.5415(2) 0.8020(4) 0.12040(9) 0.0324(9) Uani 1 1 d . . . .
H17A H 0.5355 0.7027 0.1116 0.039 Uiso 1 1 calc R . . .
H17B H 0.6034 0.8185 0.1262 0.039 Uiso 1 1 calc R . . .
C18 C 0.3992(2) 0.7868(5) 0.13851(9) 0.0355(9) Uani 1 1 d . . . .
H18A H 0.3632 0.7910 0.1568 0.043 Uiso 1 1 calc R . . .
H18B H 0.3931 0.6882 0.1293 0.043 Uiso 1 1 calc R . . .
C19 C 0.3681(3) 0.9000(5) 0.11530(9) 0.0367(9) Uani 1 1 d . . . .
H19A H 0.3062 0.8825 0.1095 0.044 Uiso 1 1 calc R . . .
H19B H 0.3733 0.9985 0.1246 0.044 Uiso 1 1 calc R . . .
C20 C 0.5197(2) 0.7091(4) 0.17157(8) 0.0291(8) Uani 1 1 d . . . .
H20 H 0.5109 0.6082 0.1632 0.035 Uiso 0.654(3) 1 calc R P A 1
H20A H 0.5196 0.6090 0.1623 0.035 Uiso 0.346(3) 1 calc R P A 2
C21A C 0.6153(10) 0.7509(15) 0.1818(4) 0.025(5) Uiso 0.346(3) 1 d D P A 2
C21B C 0.4651(6) 0.7249(9) 0.2011(2) 0.026(3) Uiso 0.654(3) 1 d D P A 1
C22A C 0.6556(9) 0.8866(17) 0.1846(4) 0.042(6) Uiso 0.346(3) 1 d D P A 2
H22A H 0.6342 0.9759 0.1762 0.050 Uiso 0.346(3) 1 calc R P A 2
C22B C 0.4526(8) 0.5892(11) 0.2150(2) 0.034(3) Uiso 0.654(3) 1 d D P A 1
H22B H 0.4708 0.5016 0.2056 0.041 Uiso 0.654(3) 1 calc R P A 1
C23A C 0.7341(8) 0.8684(13) 0.2022(3) 0.019(3) Uiso 0.346(3) 1 d D P A 2
H23A H 0.7605 0.9556 0.2099 0.022 Uiso 0.346(3) 1 calc R P A 2
C23B C 0.4126(5) 0.5857(9) 0.24327(17) 0.034(2) Uiso 0.654(3) 1 d D P A 1
H23B H 0.4055 0.4964 0.2540 0.041 Uiso 0.654(3) 1 calc R P A 1
C24A C 0.7777(6) 0.7393(11) 0.2098(2) 0.010(2) Uiso 0.346(3) 1 d D P A 2
H24A H 0.8337 0.7442 0.2197 0.013 Uiso 0.346(3) 1 calc R P A 2
C24B C 0.3838(5) 0.7163(8) 0.25507(17) 0.034(2) Uiso 0.654(3) 1 d D P A 1
H24B H 0.3541 0.7158 0.2738 0.041 Uiso 0.654(3) 1 calc R P A 1
C25A C 0.7416(7) 0.6047(13) 0.2032(3) 0.016(3) Uiso 0.346(3) 1 d D P A 2
H25A H 0.7683 0.5133 0.2077 0.019 Uiso 0.346(3) 1 calc R P A 2
C25B C 0.3971(7) 0.8482(10) 0.2403(2) 0.038(3) Uiso 0.654(3) 1 d D P A 1
H25B H 0.3755 0.9348 0.2492 0.046 Uiso 0.654(3) 1 calc R P A 1
C26A C 0.6601(11) 0.623(2) 0.1889(6) 0.048(8) Uiso 0.346(3) 1 d D P A 2
H26A H 0.6309 0.5354 0.1831 0.057 Uiso 0.346(3) 1 calc R P A 2
C26B C 0.4408(7) 0.8601(10) 0.2127(2) 0.032(3) Uiso 0.654(3) 1 d D P A 1
H26B H 0.4526 0.9506 0.2031 0.039 Uiso 0.654(3) 1 calc R P A 1
C27A C 0.4724(11) 0.7055(15) 0.1987(4) 0.024(5) Uiso 0.346(3) 1 d D P A 2
C27B C 0.6137(5) 0.7243(8) 0.1825(2) 0.020(2) Uiso 0.654(3) 1 d D P A 1
C28A C 0.4416(13) 0.8349(19) 0.2112(4) 0.035(6) Uiso 0.346(3) 1 d D P A 2
H28A H 0.4508 0.9162 0.1981 0.042 Uiso 0.346(3) 1 calc R P A 2
C28B C 0.6646(5) 0.6054(10) 0.1912(2) 0.024(3) Uiso 0.654(3) 1 d D P A 1
H28B H 0.6451 0.5079 0.1879 0.029 Uiso 0.654(3) 1 calc R P A 1
C29A C 0.4004(12) 0.8764(18) 0.2380(3) 0.037(5) Uiso 0.346(3) 1 d D P A 2
H29A H 0.3886 0.9747 0.2434 0.045 Uiso 0.346(3) 1 calc R P A 2
C29B C 0.7468(5) 0.6365(9) 0.2050(2) 0.036(3) Uiso 0.654(3) 1 d D P A 1
H29B H 0.7815 0.5569 0.2123 0.044 Uiso 0.654(3) 1 calc R P A 1
C30A C 0.3792(8) 0.7571(14) 0.2556(3) 0.027(3) Uiso 0.346(3) 1 d D P A 2
C30B C 0.7802(5) 0.7771(8) 0.20874(18) 0.032(2) Uiso 0.654(3) 1 d D P A 1
C31A C 0.4038(9) 0.6200(15) 0.2456(3) 0.028(4) Uiso 0.346(3) 1 d D P A 2
H31A H 0.3898 0.5373 0.2576 0.034 Uiso 0.346(3) 1 calc R P A 2
C31B C 0.7316(5) 0.8956(9) 0.1990(2) 0.032(2) Uiso 0.654(3) 1 d D P A 1
H31B H 0.7536 0.9925 0.1999 0.038 Uiso 0.654(3) 1 calc R P A 1
C32A C 0.4478(13) 0.5981(19) 0.2190(4) 0.030(6) Uiso 0.346(3) 1 d D P A 2
H32A H 0.4625 0.5003 0.2141 0.036 Uiso 0.346(3) 1 calc R P A 2
C32B C 0.6479(4) 0.8642(8) 0.18753(18) 0.022(2) Uiso 0.654(3) 1 d D P A 1
H32B H 0.6110 0.9447 0.1827 0.026 Uiso 0.654(3) 1 calc R P A 1
Cl1A Cl 0.32214(18) 0.7393(3) 0.28485(6) 0.0343(9) Uani 0.346(3) 1 d . P A 2
Cl1B Cl 0.88408(9) 0.77306(16) 0.22566(3) 0.0320(5) Uani 0.654(3) 1 d . P A 1
N1 N 0.3904(2) 0.6353(4) 0.04672(7) 0.0335(8) Uani 1 1 d . . . .
H1A H 0.4065 0.7003 0.0617 0.040 Uiso 1 1 calc GR . . .
H1B H 0.3322 0.6197 0.0469 0.040 Uiso 1 1 calc GR . . .
H1C H 0.4039 0.6717 0.0281 0.040 Uiso 1 1 calc GR . . .
N2 N 0.4192(2) 0.8935(3) 0.08774(7) 0.0321(8) Uani 1 1 d . . . .
N3 N 0.4901(2) 0.8131(4) 0.14797(7) 0.0302(7) Uani 1 1 d . . . .
O1 O 0.21503(18) 0.5947(4) 0.03768(7) 0.0460(8) Uani 1 1 d . . . .
O2 O 0.08953(17) 0.6723(4) 0.01675(7) 0.0499(9) Uani 1 1 d . . . .
O3 O 0.27525(17) 0.8632(3) 0.04536(6) 0.0370(7) Uani 1 1 d . . . .
O5 O 0.0303(2) 0.1413(4) 0.00741(8) 0.0566(9) Uani 1 1 d . . . .
H5A H -0.0075 0.2059 0.0009 0.085 Uiso 1 1 d G . . .
H5B H 0.0756 0.1855 0.0156 0.085 Uiso 1 1 d G . . .
O6 O 0.1810(2) 0.3032(4) 0.01916(11) 0.0766(13) Uani 1 1 d . . . .

loop_
_atom_site_aniso_label
_atom_site_aniso_U_11
_atom_site_aniso_U_22
_atom_site_aniso_U_33
_atom_site_aniso_U_23
_atom_site_aniso_U_13
_atom_site_aniso_U_12
C1 0.060(3) 0.055(3) 0.042(3) 0.009(2) 0.016(2) 0.028(2)
C2 0.047(3) 0.028(2) 0.041(2) -0.0026(17) 0.0117(19) 0.0072(18)
C3 0.040(2) 0.042(3) 0.046(3) -0.002(2) 0.011(2) 0.0118(19)
C4 0.041(2) 0.040(3) 0.055(3) 0.002(2) 0.019(2) 0.0042(19)
C5 0.057(3) 0.034(2) 0.038(2) 0.0039(18) 0.016(2) 0.004(2)
C6 0.043(2) 0.0232(19) 0.039(2) -0.0018(16) 0.0072(18) -0.0027(17)
C7 0.057(3) 0.031(2) 0.040(2) -0.0016(18) -0.005(2) -0.0004(19)
C8 0.040(2) 0.040(3) 0.057(3) 0.001(2) -0.007(2) -0.0060(19)
C9 0.031(2) 0.036(2) 0.073(3) -0.004(2) 0.002(2) -0.0046(18)
C10 0.041(2) 0.033(2) 0.053(3) -0.007(2) 0.010(2) -0.0050(18)
C11 0.039(2) 0.0208(18) 0.036(2) -0.0037(15) 0.0099(17) -0.0005(16)
C12 0.0221(19) 0.066(3) 0.026(2) -0.0109(19) 0.0062(15) -0.0022(19)
C13 0.027(2) 0.054(3) 0.035(2) 0.0171(19) -0.0034(17) 0.0115(18)
C14 0.047(3) 0.033(2) 0.048(3) 0.0119(19) -0.008(2) 0.0003(19)
C15 0.047(2) 0.028(2) 0.048(3) 0.0058(18) -0.012(2) -0.0066(18)
C16 0.031(2) 0.031(2) 0.035(2) -0.0020(16) -0.0019(16) -0.0048(16)
C17 0.0286(19) 0.033(2) 0.035(2) -0.0026(17) -0.0026(16) -0.0042(16)
C18 0.0263(19) 0.047(2) 0.033(2) 0.0016(18) 0.0000(16) -0.0057(17)
C19 0.029(2) 0.037(2) 0.044(2) 0.0042(18) -0.0040(17) -0.0044(17)
C20 0.0238(18) 0.034(2) 0.0292(19) -0.0015(16) -0.0028(15) -0.0055(15)
Cl1A 0.0365(16) 0.0415(17) 0.0250(14) 0.0006(11) 0.0022(11) -0.0058(12)
Cl1B 0.0199(7) 0.0425(9) 0.0331(8) -0.0065(6) -0.0036(5) 0.0001(6)
N1 0.0274(16) 0.045(2) 0.0280(17) 0.0034(15) 0.0036(13) 0.0015(14)
N2 0.0323(17) 0.0304(17) 0.0331(17) 0.0047(14) -0.0046(14) -0.0041(13)
N3 0.0272(16) 0.0348(18) 0.0285(16) 0.0005(13) -0.0018(13) -0.0048(13)
O1 0.0258(15) 0.0518(19) 0.060(2) -0.0233(15) 0.0000(13) -0.0016(13)
O2 0.0239(14) 0.092(3) 0.0342(16) -0.0092(16) -0.0006(12) -0.0067(15)
O3 0.0315(14) 0.0370(16) 0.0416(16) 0.0070(12) -0.0084(12) -0.0033(12)
O5 0.052(2) 0.057(2) 0.061(2) -0.0024(18) -0.0033(17) -0.0227(17)
O6 0.0369(19) 0.061(2) 0.131(4) -0.024(2) -0.001(2) -0.0081(17)

loop_
_atom_type_symbol
_atom_type_description
_atom_type_scat_dispersion_real
_atom_type_scat_dispersion_imag
_atom_type_scat_source
C C 0.0033 0.0016 'International Tables Vol C Tables 4.2.6.8 and 6.1.1.4'
H H 0.0000 0.0000 'International Tables Vol C Tables 4.2.6.8 and 6.1.1.4'
Cl Cl 0.1484 0.1585 'International Tables Vol C Tables 4.2.6.8 and 6.1.1.4'
N N 0.0061 0.0033 'International Tables Vol C Tables 4.2.6.8 and 6.1.1.4'
O O 0.0106 0.0060 'International Tables Vol C Tables 4.2.6.8 and 6.1.1.4'

loop_
_geom_angle_atom_site_label_1
_geom_angle_atom_site_label_2
_geom_angle_atom_site_label_3
_geom_angle
H1D C1 H1E 107.8
C2 C1 H1D 109.0
C2 C1 H1E 109.0
N1 C1 H1D 109.0
N1 C1 H1E 109.0
N1 C1 C2 113.0(3)
C3 C2 C1 119.2(4)
C3 C2 C11 119.4(4)
C11 C2 C1 121.4(4)
C2 C3 H3 119.5
C2 C3 C4 120.9(4)
C4 C3 H3 119.5
C3 C4 H4 120.0
C5 C4 C3 120.0(4)
C5 C4 H4 120.0
C4 C5 H5 119.4
C4 C5 C6 121.3(4)
C6 C5 H5 119.4
C5 C6 C7 121.3(4)
C5 C6 C11 119.5(4)
C11 C6 C7 119.2(4)
C6 C7 H7 119.5
C8 C7 C6 121.1(4)
C8 C7 H7 119.5
C7 C8 H8 120.4
C7 C8 C9 119.3(4)
C9 C8 H8 120.4
C8 C9 H9 119.0
C10 C9 C8 122.0(4)
C10 C9 H9 119.0
C9 C10 H10 119.6
C9 C10 C11 120.7(4)
C11 C10 H10 119.6
C2 C11 C6 118.9(4)
C2 C11 C10 123.4(4)
C6 C11 C10 117.7(4)
O1 C12 C13 120.1(3)
O1 C12 O2 124.6(4)
O2 C12 C13 115.3(4)
C12 C13 H13 124.7
O3 C13 C12 110.7(3)
O3 C13 H13 124.7
H14A C14 H14B 108.4
C15 C14 H14A 110.1
C15 C14 H14B 110.1
O3 C14 H14A 110.1
O3 C14 H14B 110.1
O3 C14 C15 108.0(3)
C14 C15 H15A 108.7
C14 C15 H15B 108.7
H15A C15 H15B 107.6
N2 C15 C14 114.1(3)
N2 C15 H15A 108.7
N2 C15 H15B 108.7
H16B C16 H16A 108.1
C17 C16 H16B 109.5
C17 C16 H16A 109.5
N2 C16 H16B 109.5
N2 C16 H16A 109.5
N2 C16 C17 110.8(3)
C16 C17 H17A 109.5
C16 C17 H17B 109.5
H17A C17 H17B 108.1
N3 C17 C16 110.7(3)
N3 C17 H17A 109.5
N3 C17 H17B 109.5
H18A C18 H18B 108.1
C19 C18 H18A 109.6
C19 C18 H18B 109.6
N3 C18 H18A 109.6
N3 C18 H18B 109.6
N3 C18 C19 110.3(3)
C18 C19 H19A 109.5
C18 C19 H19B 109.5
H19A C19 H19B 108.1
N2 C19 C18 110.5(3)
N2 C19 H19A 109.5
N2 C19 H19B 109.5
C21A C20 H20A 108.8
C21B C20 H20 108.2
C27A C20 H20A 108.8
C27A C20 C21A 106.5(10)
C27A C20 N3 116.3(7)
C27B C20 H20 108.2
C27B C20 C21B 106.1(5)
N3 C20 H20 108.2
N3 C20 H20A 108.8
N3 C20 C21A 107.5(6)
N3 C20 C21B 110.5(4)
N3 C20 C27B 115.3(4)
C22A C21A C20 130.8(11)
C26A C21A C20 108.2(11)
C26A C21A C22A 121.0(16)
C22B C21B C20 111.1(7)
C26B C21B C20 122.7(7)
C26B C21B C22B 126.0(9)
C21A C22A H22A 125.9
C21A C22A C23A 108.2(14)
C23A C22A H22A 125.9
C21B C22B H22B 120.9
C23B C22B C21B 118.3(9)
C23B C22B H22B 120.9
C22A C23A H23A 115.8
C24A C23A C22A 128.4(12)
C24A C23A H23A 115.8
C22B C23B H23B 121.0
C24B C23B C22B 117.9(8)
C24B C23B H23B 121.0
C23A C24A H24A 119.2
C25A C24A C23A 121.5(10)
C25A C24A H24A 119.2
C23B C24B H24B 119.2
C23B C24B C25B 121.5(7)
C25B C24B H24B 119.2
C24A C25A H25A 125.2
C24A C25A C26A 109.6(13)
C26A C25A H25A 125.2
C24B C25B H25B 118.3
C24B C25B C26B 123.4(9)
C26B C25B H25B 118.3
C21A C26A C25A 129.5(18)
C21A C26A H26A 115.3
C25A C26A H26A 115.3
C21B C26B C25B 112.7(9)
C21B C26B H26B 123.6
C25B C26B H26B 123.6
C28A C27A C20 120.2(12)
C32A C27A C20 135.5(13)
C32A C27A C28A 104.3(16)
C28B C27B C20 122.5(6)
C28B C27B C32B 118.1(7)
C32B C27B C20 118.9(6)
C27A C28A H28A 111.7
C27A C28A C29A 136.6(18)
C29A C28A H28A 111.7
C27B C28B H28B 121.7
C27B C28B C29B 116.5(8)
C29B C28B H28B 121.7
C28A C29A H29A 124.0
C30A C29A C28A 111.9(15)
C30A C29A H29A 124.0
C28B C29B H29B 118.1
C30B C29B C28B 123.9(8)
C30B C29B H29B 118.1
C29A C30A C31A 117.9(13)
C29A C30A Cl1A 132.7(11)
C31A C30A Cl1A 109.1(10)
C29B C30B Cl1B 111.1(6)
C31B C30B C29B 119.9(7)
C31B C30B Cl1B 129.0(6)
C30A C31A H31A 118.5
C32A C31A C30A 123.0(13)
C32A C31A H31A 118.5
C30B C31B H31B 122.2
C30B C31B C32B 115.6(7)
C32B C31B H31B 122.2
C27A C32A C31A 126.1(16)
C27A C32A H32A 116.9
C31A C32A H32A 116.9
C27B C32B H32B 117.2
C31B C32B C27B 125.6(7)
C31B C32B H32B 117.2
C1 N1 H1A 109.5
C1 N1 H1B 109.5
C1 N1 H1C 109.5
H1A N1 H1B 109.5
H1A N1 H1C 109.5
H1B N1 H1C 109.5
C16 N2 C15 108.3(3)
C19 N2 C15 111.8(3)
C19 N2 C16 109.6(3)
C18 N3 C17 107.8(3)
C20 N3 C17 111.4(3)
C20 N3 C18 110.9(3)
C13 O3 C14 112.7(3)
H5A O5 H5B 109.5

loop_
_geom_bond_atom_site_label_1
_geom_bond_atom_site_label_2
_geom_bond_distance
C1 H1D 0.9900
C1 H1E 0.9900
C1 C2 1.501(6)
C1 N1 1.485(5)
C2 C3 1.377(6)
C2 C11 1.422(6)
C3 H3 0.9500
C3 C4 1.415(6)
C4 H4 0.9500
C4 C5 1.355(6)
C5 H5 0.9500
C5 C6 1.396(6)
C6 C7 1.436(6)
C6 C11 1.425(6)
C7 H7 0.9500
C7 C8 1.375(7)
C8 H8 0.9500
C8 C9 1.400(7)
C9 H9 0.9500
C9 C10 1.362(6)
C10 H10 0.9500
C10 C11 1.441(6)
C12 C13 1.504(7)
C12 O1 1.243(5)
C12 O2 1.267(5)
C13 H13 0.9500
C13 O3 1.412(4)
C14 H14A 0.9900
C14 H14B 0.9900
C14 C15 1.519(6)
C14 O3 1.425(5)
C15 H15A 0.9900
C15 H15B 0.9900
C15 N2 1.482(5)
C16 H16B 0.9900
C16 H16A 0.9900
C16 C17 1.515(5)
C16 N2 1.471(5)
C17 H17A 0.9900
C17 H17B 0.9900
C17 N3 1.471(5)
C18 H18A 0.9900
C18 H18B 0.9900
C18 C19 1.510(6)
C18 N3 1.465(5)
C19 H19A 0.9900
C19 H19B 0.9900
C19 N2 1.466(5)
C20 H20 1.0000
C20 H20A 1.0000
C20 C21A 1.570(16)
C20 C21B 1.576(10)
C20 C27A 1.415(16)
C20 C27B 1.513(8)
C20 N3 1.459(5)
C21A C22A 1.394(10)
C21A C26A 1.387(9)
C21B C22B 1.400(7)
C21B C26B 1.395(8)
C22A H22A 0.9500
C22A C23A 1.414(9)
C22B H22B 0.9500
C22B C23B 1.399(8)
C23A H23A 0.9500
C23A C24A 1.393(9)
C23B H23B 0.9500
C23B C24B 1.383(8)
C24A H24A 0.9500
C24A C25A 1.378(9)
C24B H24B 0.9500
C24B C25B 1.388(8)
C25A H25A 0.9500
C25A C26A 1.388(9)
C25B H25B 0.9500
C25B C26B 1.404(7)
C26A H26A 0.9500
C26B H26B 0.9500
C27A C28A 1.397(9)
C27A C32A 1.386(9)
C27B C28B 1.385(8)
C27B C32B 1.400(7)
C28A H28A 0.9500
C28A C29A 1.407(9)
C28B H28B 0.9500
C28B C29B 1.410(7)
C29A H29A 0.9500
C29A C30A 1.382(9)
C29B H29B 0.9500
C29B C30B 1.394(8)
C30A C31A 1.387(9)
C30A Cl1A 1.587(13)
C30B C31B 1.376(8)
C30B Cl1B 1.736(7)
C31A H31A 0.9500
C31A C32A 1.386(9)
C31B H31B 0.9500
C31B C32B 1.394(7)
C32A H32A 0.9500
C32B H32B 0.9500
N1 H1A 0.9100
N1 H1B 0.9100
N1 H1C 0.9100
O5 H5A 0.8701
O5 H5B 0.8699

loop_
_geom_hbond_atom_site_label_D
_geom_hbond_atom_site_label_H
_geom_hbond_atom_site_label_A
_geom_hbond_distance_DH
_geom_hbond_distance_HA
_geom_hbond_distance_DA
_geom_hbond_angle_DHA
_geom_hbond_site_symmetry_A
N1 H1B O1 0.91 1.85 2.745(4) 166.8 .
N1 H1C O2 0.91 1.96 2.811(4) 156.0 2

loop_
_geom_torsion_atom_site_label_1
_geom_torsion_atom_site_label_2
_geom_torsion_atom_site_label_3
_geom_torsion_atom_site_label_4
_geom_torsion
C1 C2 C3 C4 179.3(4)
C1 C2 C11 C6 -177.5(4)
C1 C2 C11 C10 1.4(6)
C2 C3 C4 C5 -1.9(7)
C3 C2 C11 C6 0.5(6)
C3 C2 C11 C10 179.3(4)
C3 C4 C5 C6 0.6(7)
C4 C5 C6 C7 -177.9(4)
C4 C5 C6 C11 1.1(6)
C5 C6 C7 C8 178.7(4)
C5 C6 C11 C2 -1.7(6)
C5 C6 C11 C10 179.4(4)
C6 C7 C8 C9 2.5(7)
C7 C6 C11 C2 177.4(4)
C7 C6 C11 C10 -1.6(5)
C7 C8 C9 C10 -2.7(7)
C8 C9 C10 C11 0.8(7)
C9 C10 C11 C2 -177.5(4)
C9 C10 C11 C6 1.4(6)
C11 C2 C3 C4 1.3(6)
C11 C6 C7 C8 -0.3(6)
C12 C13 O3 C14 -170.9(3)
C14 C15 N2 C16 -176.2(4)
C14 C15 N2 C19 -55.3(5)
C15 C14 O3 C13 -178.6(3)
C16 C17 N3 C18 59.7(4)
C16 C17 N3 C20 -178.5(3)
C17 C16 N2 C15 178.2(3)
C17 C16 N2 C19 55.9(4)
C18 C19 N2 C15 -177.1(3)
C18 C19 N2 C16 -57.0(4)
C19 C18 N3 C17 -60.8(4)
C19 C18 N3 C20 177.1(3)
C20 C21A C22A C23A 164.6(15)
C20 C21A C26A C25A -169(2)
C20 C21B C22B C23B 173.9(8)
C20 C21B C26B C25B -176.4(8)
C20 C27A C28A C29A -173(2)
C20 C27A C32A C31A 176.7(17)
C20 C27B C28B C29B -171.2(8)
C20 C27B C32B C31B 176.7(8)
C21A C20 C27A C28A 81.2(17)
C21A C20 C27A C32A -96(2)
C21A C20 N3 C17 63.4(7)
C21A C20 N3 C18 -176.5(7)
C21A C22A C23A C24A 15(2)
C21B C20 C27B C28B 91.5(9)
C21B C20 C27B C32B -80.9(8)
C21B C20 N3 C17 178.8(4)
C21B C20 N3 C18 -61.1(5)
C21B C22B C23B C24B 3.2(15)
C22A C21A C26A C25A 10(4)
C22A C23A C24A C25A -8(2)
C22B C21B C26B C25B -2.7(16)
C22B C23B C24B C25B -2.8(13)
C23A C24A C25A C26A 0(2)
C23B C24B C25B C26B -0.6(14)
C24A C25A C26A C21A -1(3)
C24B C25B C26B C21B 3.2(15)
C26A C21A C22A C23A -15(3)
C26B C21B C22B C23B -0.4(17)
C27A C20 C21A C22A -91(2)
C27A C20 C21A C26A 88.7(17)
C27A C20 N3 C17 -177.3(8)
C27A C20 N3 C18 -57.3(8)
C27A C28A C29A C30A -6(3)
C27B C20 C21B C22B -89.8(9)
C27B C20 C21B C26B 84.7(10)
C27B C20 N3 C17 58.6(5)
C27B C20 N3 C18 178.7(4)
C27B C28B C29B C30B -3.7(15)
C28A C27A C32A C31A -1(3)
C28A C29A C30A C31A 3(2)
C28A C29A C30A Cl1A -170.3(14)
C28B C27B C32B C31B 4.0(14)
C28B C29B C30B C31B 0.9(14)
C28B C29B C30B Cl1B -178.2(8)
C29A C30A C31A C32A 0(2)
C29B C30B C31B C32B 4.0(12)
C30A C31A C32A C27A -1(3)
C30B C31B C32B C27B -6.7(13)
C32A C27A C28A C29A 5(3)
C32B C27B C28B C29B 1.3(13)
Cl1A C30A C31A C32A 174.3(15)
Cl1B C30B C31B C32B -177.0(7)
N1 C1 C2 C3 50.8(6)
N1 C1 C2 C11 -131.2(4)
N2 C16 C17 N3 -58.3(4)
N3 C18 C19 N2 60.6(4)
N3 C20 C21A C22A 35(2)
N3 C20 C21A C26A -145.9(15)
N3 C20 C21B C22B 144.6(8)
N3 C20 C21B C26B -40.9(10)
N3 C20 C27A C28A -38.6(19)
N3 C20 C27A C32A 144(2)
N3 C20 C27B C28B -145.9(8)
N3 C20 C27B C32B 41.7(9)
O1 C12 C13 O3 9.7(5)
O2 C12 C13 O3 -171.6(3)
O3 C14 C15 N2 -53.3(5)
